data_9009899
loop_
_publ_author_name
'Rost, E.'
'Vestersjo, E.'

_publ_section_title
;
 On the system Ni-Se-Te
 Note: Phase F, sample 86
;
_journal_name_full 'Acta Chemica Scandinavica'
_journal_page_first 2118
_journal_page_last 2134
_journal_paper_doi 10.3891/acta.chem.scand.22-2118
_journal_volume 22
_journal_year 1968
_chemical_compound_source Synthetic
_chemical_formula_sum 'Ni0.976 Se0.624 Te0.4'
_chemical_name_mineral Sederholmite
_space_group_IT_number 194
_symmetry_space_group_name_Hall '-P 6c 2c'
_symmetry_space_group_name_H-M 'P 63/m m c'
_cell_angle_alpha 90
_cell_angle_beta 90
_cell_angle_gamma 120
_cell_formula_units_Z 2
_cell_length_a 3.784
_cell_length_b 3.784
_cell_length_c 5.350
_cell_volume 66.342
_database_code_amcsd 0011906
_exptl_crystal_density_diffrn 7.889
_cod_original_formula_sum 'Ni.976 Se.624 Te.4'
_cod_database_code 9009899

loop_
_space_group_symop_operation_xyz
x,y,z
-x,-x+y,1/2+z
x,x-y,1/2-z
-x+y,-x,1/2-z
x-y,x,1/2+z
-y,-x,z
y,x,-z
y,-x+y,-z
-y,x-y,z
x-y,-y,1/2+z
-x+y,y,1/2-z
x,y,1/2-z
-x,-y,1/2+z
x,x-y,z
-x,-x+y,-z
x-y,x,-z
-x+y,-x,z
y,x,1/2+z
-y,-x,1/2-z
-y,x-y,1/2-z
y,-x+y,1/2+z
-x+y,y,z
x-y,-y,-z
-x,-y,-z

loop_
_atom_site_label
_atom_site_fract_x
_atom_site_fract_y
_atom_site_fract_z
_atom_site_occupancy
Ni 0.00000 0.00000 0.00000 0.97600
Se1 0.00000 0.00000 0.00000 0.02400
Se2 0.33333 0.66667 0.25000 0.60000
Te 0.33333 0.66667 0.25000 0.40000

loop_
_cod_changelog_entry_id
_cod_changelog_entry_author
_cod_changelog_entry_date
_cod_changelog_entry_text
1
;cod-tools version 3.10.1
Id: cif_fix_AMCSD_atom_labels 10224 2024-08-07 11:09:31Z saulius
;
2024-08-07T19:39:58+03:00
;Changed the following '_atom_site_label' values:
the first duplicated label 'Se'  converted to 'Se1'
duplicated label 'Se' at index 2 converted to 'Se2'
;

loop_
_cod_related_entry_id
_cod_related_entry_database
_cod_related_entry_code
1 AMCSD 0011906
